data_2014986
loop_
_publ_author_name
'Sheng-Run Zheng'
'Yong-Ru Liu'
'Xiang-Li Zheng'
'Xue-Li Zhang'
'Cheng-Yong Su'

_publ_section_title
;
 Tris(1<i>H</i>-benzimidazol-2-ylmethyl)amine--solvent adducts
;
_journal_coeditor_code FG1867
_journal_issue 9
_journal_name_full 'Acta Crystallographica Section C'
_journal_page_first o533
_journal_page_last o536
_journal_paper_doi 10.1107/S0108270105023553
_journal_volume 61
_journal_year 2005
_chemical_formula_iupac 'C24 H21 N7, H2 O'
_chemical_formula_moiety 'C24 H21 N7, H2 O'
_chemical_formula_sum 'C24 H23 N7 O'
_chemical_formula_weight 425.49
_chemical_name_systematic
;
tris(1H-benzimidazol-2-ylmethyl)amine monohydrate
;
_space_group_IT_number 14
_symmetry_cell_setting monoclinic
_symmetry_space_group_name_Hall '-P 2yn'
_symmetry_space_group_name_H-M 'P 1 21/n 1'
_atom_sites_solution_hydrogens difmap
_atom_sites_solution_primary direct
_atom_sites_solution_secondary difmap
_audit_creation_method SHELXL-97
_cell_angle_alpha 90.00
_cell_angle_beta 91.5080(10)
_cell_angle_gamma 90.00
_cell_formula_units_Z 4
_cell_length_a 9.9731(6)
_cell_length_b 12.3273(7)
_cell_length_c 18.2323(11)
_cell_measurement_reflns_used 7855
_cell_measurement_temperature 293(2)
_cell_measurement_theta_max 26.25
_cell_measurement_theta_min 4.2
_cell_volume 2240.7(2)
_computing_cell_refinement 'SAINT (Siemens, 1995)'
_computing_data_collection 'SMART (Siemens, 1993)'
_computing_data_reduction SAINT
_computing_molecular_graphics 'SHELXTL (Bruker, 1997)'
_computing_publication_material SHELXTL
_computing_structure_refinement 'SHELXL97 (Sheldrick, 1997)'
_computing_structure_solution 'SHELXS97 (Sheldrick, 1997)'
_diffrn_ambient_temperature 293(2)
_diffrn_measured_fraction_theta_full 0.987
_diffrn_measured_fraction_theta_max 0.987
_diffrn_measurement_device_type 'Bruker SMART 1K CCD'
_diffrn_measurement_method '\f and \w'
_diffrn_radiation_monochromator graphite
_diffrn_radiation_source 'fine-focus sealed tube'
_diffrn_radiation_type MoK\a
_diffrn_radiation_wavelength 0.71073
_diffrn_reflns_av_R_equivalents 0.0190
_diffrn_reflns_av_sigmaI/netI 0.0263
_diffrn_reflns_limit_h_max 14
_diffrn_reflns_limit_h_min -12
_diffrn_reflns_limit_k_max 17
_diffrn_reflns_limit_k_min -16
_diffrn_reflns_limit_l_max 25
_diffrn_reflns_limit_l_min -24
_diffrn_reflns_number 15554
_diffrn_reflns_theta_full 30.02
_diffrn_reflns_theta_max 30.02
_diffrn_reflns_theta_min 3.97
_exptl_absorpt_coefficient_mu 0.082
_exptl_absorpt_correction_T_max 1.000
_exptl_absorpt_correction_T_min 0.873
_exptl_absorpt_correction_type multi-scan
_exptl_absorpt_process_details '(SADABS; Sheldrick, 1996)'
_exptl_crystal_colour Colorless
_exptl_crystal_density_diffrn 1.261
_exptl_crystal_density_method 'not measured'
_exptl_crystal_description Block
_exptl_crystal_F_000 896
_exptl_crystal_size_max 0.28
_exptl_crystal_size_mid 0.2
_exptl_crystal_size_min 0.18
_refine_diff_density_max 0.201
_refine_diff_density_min -0.155
_refine_ls_extinction_coef 0.0042(11)
_refine_ls_extinction_expression Fc^*^=kFc[1+0.001xFc^2^\l^3^/sin(2\q)]^-1/4^
_refine_ls_extinction_method SHELXL97
_refine_ls_goodness_of_fit_ref 1.026
_refine_ls_hydrogen_treatment mixed
_refine_ls_matrix_type full
_refine_ls_number_parameters 310
_refine_ls_number_reflns 6455
_refine_ls_number_restraints 0
_refine_ls_restrained_S_all 1.026
_refine_ls_R_factor_all 0.0591
_refine_ls_R_factor_gt 0.0395
_refine_ls_shift/su_max 0.001
_refine_ls_shift/su_mean 0.001
_refine_ls_structure_factor_coef Fsqd
_refine_ls_weighting_details 'calc w=1/[\s^2^(Fo^2^)+(0.0637P)^2^] where P=(Fo^2^+2Fc^2^)/3'
_refine_ls_weighting_scheme calc
_refine_ls_wR_factor_gt 0.1066
_refine_ls_wR_factor_ref 0.1151
_reflns_number_gt 4526
_reflns_number_total 6455
_reflns_threshold_expression I>2\s(I)
_cod_data_source_file fg1867.cif
_cod_data_source_block I
_cod_original_sg_symbol_H-M 'P 21/n'
_cod_database_code 2014986

loop_
_symmetry_equiv_pos_as_xyz
'x, y, z'
'-x+1/2, y+1/2, -z+1/2'
'-x, -y, -z'
'x-1/2, -y-1/2, z-1/2'

loop_
_atom_site_label
_atom_site_fract_x
_atom_site_fract_y
_atom_site_fract_z
_atom_site_U_iso_or_equiv
_atom_site_adp_type
_atom_site_calc_flag
_atom_site_refinement_flags
_atom_site_occupancy
_atom_site_disorder_assembly
_atom_site_disorder_group
_atom_site_type_symbol
N1 0.63260(8) 0.41576(6) 0.13152(4) 0.03462(18) Uani d . 1 . . N
N11 0.80183(9) 0.33068(7) 0.24444(5) 0.0417(2) Uani d . 1 . . N
N13 0.73681(9) 0.45544(7) 0.32475(5) 0.0431(2) Uani d . 1 . . N
N21 0.83170(9) 0.34272(7) 0.03248(5) 0.0410(2) Uani d . 1 . . N
N23 0.81665(8) 0.50075(7) -0.02644(5) 0.0387(2) Uani d . 1 . . N
N33 0.47316(8) 0.21656(7) 0.13303(5) 0.0395(2) Uani d . 1 . . N
N31 0.29342(9) 0.30999(8) 0.09342(5) 0.0416(2) Uani d . 1 . . N
C1 0.60385(10) 0.44366(9) 0.20748(5) 0.0406(2) Uani d . 1 . . C
H1A 0.5226 0.4068 0.2217 0.049 Uiso calc R 1 . . H
H1B 0.5883 0.5211 0.2110 0.049 Uiso calc R 1 . . H
C12 0.71609(10) 0.41264(8) 0.25909(5) 0.0371(2) Uani d . 1 . . C
C14 0.84133(12) 0.39439(9) 0.35607(6) 0.0453(3) Uani d . 1 . . C
C15 0.90344(15) 0.40110(12) 0.42565(7) 0.0634(4) Uani d . 1 . . C
H15 0.8744 0.4504 0.4604 0.076 Uiso calc R 1 . . H
C16 1.00875(16) 0.33226(13) 0.44067(8) 0.0743(4) Uani d . 1 . . C
H16 1.0511 0.3350 0.4867 0.089 Uiso calc R 1 . . H
C17 1.05402(16) 0.25861(12) 0.38920(9) 0.0709(4) Uani d . 1 . . C
H17 1.1269 0.2145 0.4013 0.085 Uiso calc R 1 . . H
C18 0.99338(13) 0.24921(10) 0.32035(8) 0.0575(3) Uani d . 1 . . C
H18 1.0234 0.2000 0.2858 0.069 Uiso calc R 1 . . H
C19 0.88477(11) 0.31771(8) 0.30587(6) 0.0435(2) Uani d . 1 . . C
C2 0.72401(10) 0.49399(8) 0.09909(6) 0.0388(2) Uani d . 1 . . C
H2A 0.7923 0.5147 0.1353 0.047 Uiso calc R 1 . . H
H2B 0.6745 0.5587 0.0847 0.047 Uiso calc R 1 . . H
C22 0.78937(9) 0.44718(8) 0.03367(5) 0.0352(2) Uani d . 1 . . C
C24 0.88181(10) 0.42593(9) -0.07038(5) 0.0390(2) Uani d . 1 . . C
C25 0.93140(12) 0.43728(11) -0.14071(6) 0.0538(3) Uani d . 1 . . C
H25 0.9244 0.5026 -0.1661 0.065 Uiso calc R 1 . . H
C26 0.99128(14) 0.34770(13) -0.17113(7) 0.0642(4) Uani d . 1 . . C
H26 1.0254 0.3529 -0.2180 0.077 Uiso calc R 1 . . H
C27 1.00189(14) 0.25018(12) -0.13365(7) 0.0655(4) Uani d . 1 . . C
H27 1.0444 0.1921 -0.1559 0.079 Uiso calc R 1 . . H
C28 0.95170(13) 0.23636(10) -0.06465(7) 0.0573(3) Uani d . 1 . . C
H28 0.9577 0.1704 -0.0400 0.069 Uiso calc R 1 . . H
C29 0.89165(10) 0.32649(8) -0.03408(6) 0.0404(2) Uani d . 1 . . C
C3 0.51076(10) 0.40531(8) 0.08606(6) 0.0400(2) Uani d . 1 . . C
H3A 0.5351 0.3995 0.0351 0.048 Uiso calc R 1 . . H
H3B 0.4572 0.4704 0.0911 0.048 Uiso calc R 1 . . H
C32 0.42790(10) 0.30895(8) 0.10574(5) 0.0362(2) Uani d . 1 . . C
C34 0.35888(10) 0.15160(8) 0.13862(5) 0.0382(2) Uani d . 1 . . C
C35 0.34504(12) 0.04587(9) 0.16376(6) 0.0482(3) Uani d . 1 . . C
H35 0.4190 0.0064 0.1807 0.058 Uiso calc R 1 . . H
C36 0.21837(13) 0.00148(10) 0.16283(7) 0.0578(3) Uani d . 1 . . C
H36 0.2073 -0.0696 0.1786 0.069 Uiso calc R 1 . . H
C37 0.10616(13) 0.06042(11) 0.13880(7) 0.0616(3) Uani d . 1 . . C
H37 0.0219 0.0283 0.1397 0.074 Uiso calc R 1 . . H
C38 0.11787(12) 0.16505(10) 0.11382(7) 0.0550(3) Uani d . 1 . . C
H38 0.0433 0.2044 0.0975 0.066 Uiso calc R 1 . . H
C39 0.24604(10) 0.20945(9) 0.11398(6) 0.0401(2) Uani d . 1 . . C
O1 0.75169(8) 0.17648(6) 0.13143(4) 0.04413(19) Uani d . 1 . . O
H12 0.6596(17) 0.1839(12) 0.1325(8) 0.074(4) Uiso d . 1 . . H
H11 0.7672(14) 0.1097(13) 0.1413(7) 0.065(4) Uiso d . 1 . . H
H21 0.8074(14) 0.2859(12) 0.0667(8) 0.070(4) Uiso d . 1 . . H
H31 0.2491(13) 0.3664(10) 0.0721(7) 0.056(4) Uiso d . 1 . . H
H11A 0.7963(13) 0.2848(11) 0.2051(7) 0.059(4) Uiso d . 1 . . H

loop_
_atom_site_aniso_label
_atom_site_aniso_U_11
_atom_site_aniso_U_22
_atom_site_aniso_U_33
_atom_site_aniso_U_12
_atom_site_aniso_U_13
_atom_site_aniso_U_23
N1 0.0329(4) 0.0347(4) 0.0361(4) -0.0001(3) -0.0003(3) 0.0020(3)
N11 0.0453(5) 0.0381(5) 0.0413(5) 0.0022(4) -0.0075(4) -0.0050(4)
N13 0.0490(5) 0.0406(5) 0.0396(5) -0.0072(4) 0.0011(4) -0.0051(4)
N21 0.0473(5) 0.0345(4) 0.0413(5) 0.0054(4) 0.0039(4) 0.0036(4)
N23 0.0347(4) 0.0384(4) 0.0428(5) 0.0024(3) 0.0006(3) 0.0062(4)
N33 0.0343(4) 0.0368(4) 0.0471(5) 0.0001(3) -0.0044(3) 0.0072(4)
N31 0.0331(4) 0.0411(5) 0.0503(5) 0.0029(4) -0.0045(4) 0.0108(4)
C1 0.0390(5) 0.0434(6) 0.0396(5) 0.0038(4) 0.0035(4) -0.0006(4)
C12 0.0391(5) 0.0338(5) 0.0385(5) -0.0043(4) 0.0024(4) -0.0008(4)
C14 0.0521(6) 0.0431(6) 0.0404(6) -0.0120(5) -0.0050(5) 0.0011(4)
C15 0.0776(9) 0.0680(8) 0.0440(6) -0.0171(7) -0.0117(6) -0.0004(6)
C16 0.0854(10) 0.0796(10) 0.0562(8) -0.0187(8) -0.0309(7) 0.0163(7)
C17 0.0689(9) 0.0629(8) 0.0792(10) -0.0054(7) -0.0317(7) 0.0201(7)
C18 0.0562(7) 0.0453(6) 0.0698(8) 0.0000(5) -0.0167(6) 0.0047(6)
C19 0.0464(6) 0.0379(5) 0.0457(6) -0.0076(5) -0.0102(4) 0.0042(4)
C2 0.0381(5) 0.0332(5) 0.0453(5) -0.0017(4) 0.0038(4) 0.0002(4)
C22 0.0315(5) 0.0333(5) 0.0409(5) 0.0013(4) -0.0008(4) 0.0027(4)
C24 0.0317(5) 0.0458(6) 0.0394(5) -0.0001(4) -0.0031(4) 0.0006(4)
C25 0.0498(7) 0.0682(8) 0.0434(6) -0.0018(6) 0.0031(5) 0.0047(6)
C26 0.0577(8) 0.0915(10) 0.0438(7) -0.0010(7) 0.0084(6) -0.0119(7)
C27 0.0653(9) 0.0729(9) 0.0584(8) 0.0139(7) 0.0053(6) -0.0218(7)
C28 0.0657(8) 0.0488(7) 0.0574(7) 0.0132(6) 0.0006(6) -0.0093(5)
C29 0.0383(5) 0.0425(6) 0.0404(5) 0.0032(4) -0.0016(4) -0.0023(4)
C3 0.0379(5) 0.0384(5) 0.0434(5) -0.0003(4) -0.0053(4) 0.0089(4)
C32 0.0331(5) 0.0381(5) 0.0371(5) 0.0007(4) -0.0035(4) 0.0036(4)
C34 0.0361(5) 0.0377(5) 0.0405(5) -0.0007(4) -0.0017(4) 0.0016(4)
C35 0.0483(6) 0.0390(6) 0.0572(7) 0.0004(5) -0.0016(5) 0.0049(5)
C36 0.0585(8) 0.0439(6) 0.0710(8) -0.0101(6) 0.0033(6) 0.0069(6)
C37 0.0453(7) 0.0643(8) 0.0750(9) -0.0174(6) 0.0016(6) 0.0062(7)
C38 0.0350(6) 0.0615(8) 0.0682(8) -0.0031(5) -0.0039(5) 0.0088(6)
C39 0.0358(5) 0.0422(5) 0.0421(5) 0.0002(4) -0.0019(4) 0.0035(4)
O1 0.0429(5) 0.0324(4) 0.0569(5) 0.0030(3) -0.0025(3) 0.0052(3)

loop_
_atom_type_symbol
_atom_type_description
_atom_type_scat_dispersion_real
_atom_type_scat_dispersion_imag
_atom_type_scat_source
C C 0.0033 0.0016 'International Tables Vol C Tables 4.2.6.8 and 6.1.1.4'
H H 0.0000 0.0000 'International Tables Vol C Tables 4.2.6.8 and 6.1.1.4'
N N 0.0061 0.0033 'International Tables Vol C Tables 4.2.6.8 and 6.1.1.4'
O O 0.0106 0.0060 'International Tables Vol C Tables 4.2.6.8 and 6.1.1.4'

loop_
_geom_angle_atom_site_label_1
_geom_angle_atom_site_label_2
_geom_angle_atom_site_label_3
_geom_angle
C3 N1 C2 110.32(8)
C3 N1 C1 112.19(8)
C2 N1 C1 111.57(8)
C12 N11 C19 107.07(9)
C12 N11 H11A 126.2(8)
C19 N11 H11A 125.9(8)
C12 N13 C14 104.67(9)
C22 N21 C29 107.09(8)
C22 N21 H21 126.2(8)
C29 N21 H21 125.4(8)
C22 N23 C24 104.87(8)
C32 N33 C34 104.51(8)
C32 N31 C39 106.91(8)
C32 N31 H31 123.2(8)
C39 N31 H31 129.7(8)
N1 C1 C12 111.97(8)
N1 C1 H1A 109.2
C12 C1 H1A 109.2
N1 C1 H1B 109.2
C12 C1 H1B 109.2
H1A C1 H1B 107.9
N13 C12 N11 113.10(9)
N13 C12 C1 124.49(9)
N11 C12 C1 122.24(9)
C19 C14 N13 109.81(9)
C19 C14 C15 119.86(11)
N13 C14 C15 130.32(11)
C16 C15 C14 117.56(13)
C16 C15 H15 121.2
C14 C15 H15 121.2
C15 C16 C17 121.98(13)
C15 C16 H16 119.0
C17 C16 H16 119.0
C18 C17 C16 121.69(13)
C18 C17 H17 119.2
C16 C17 H17 119.2
C17 C18 C19 116.12(13)
C17 C18 H18 121.9
C19 C18 H18 121.9
N11 C19 C14 105.30(9)
N11 C19 C18 131.95(11)
C14 C19 C18 122.72(11)
N1 C2 C22 111.02(8)
N1 C2 H2A 109.4
C22 C2 H2A 109.4
N1 C2 H2B 109.4
C22 C2 H2B 109.4
H2A C2 H2B 108.0
N23 C22 N21 113.11(9)
N23 C22 C2 125.26(9)
N21 C22 C2 121.58(8)
C25 C24 N23 130.14(10)
C25 C24 C29 120.16(10)
N23 C24 C29 109.69(9)
C26 C25 C24 117.24(12)
C26 C25 H25 121.4
C24 C25 H25 121.4
C25 C26 C27 121.66(11)
C25 C26 H26 119.2
C27 C26 H26 119.2
C28 C27 C26 122.21(12)
C28 C27 H27 118.9
C26 C27 H27 118.9
C27 C28 C29 116.08(12)
C27 C28 H28 122.0
C29 C28 H28 122.0
N21 C29 C28 132.13(10)
N21 C29 C24 105.23(9)
C28 C29 C24 122.63(10)
N1 C3 C32 113.02(8)
N1 C3 H3A 109.0
C32 C3 H3A 109.0
N1 C3 H3B 109.0
C32 C3 H3B 109.0
H3A C3 H3B 107.8
N33 C32 N31 113.50(9)
N33 C32 C3 126.22(9)
N31 C32 C3 120.24(9)
C35 C34 C39 119.93(10)
C35 C34 N33 130.47(10)
C39 C34 N33 109.60(9)
C36 C35 C34 117.89(11)
C36 C35 H35 121.1
C34 C35 H35 121.1
C35 C36 C37 121.69(11)
C35 C36 H36 119.2
C37 C36 H36 119.2
C38 C37 C36 121.23(11)
C38 C37 H37 119.4
C36 C37 H37 119.4
C37 C38 C39 117.07(11)
C37 C38 H38 121.5
C39 C38 H38 121.5
N31 C39 C38 132.33(10)
N31 C39 C34 105.48(9)
C38 C39 C34 122.18(10)
H12 O1 H11 105.4(13)

loop_
_geom_bond_atom_site_label_1
_geom_bond_atom_site_label_2
_geom_bond_site_symmetry_2
_geom_bond_distance
_geom_bond_publ_flag
N1 C3 . 1.4585(12) ?
N1 C2 . 1.4626(12) ?
N1 C1 . 1.4627(12) ?
N11 C12 . 1.3548(13) ?
N11 C19 . 1.3841(13) ?
N11 H11A . 0.913(14) ?
N13 C12 . 1.3195(13) ?
N13 C14 . 1.3957(14) ?
N21 C22 . 1.3554(12) ?
N21 C29 . 1.3814(13) ?
N21 H21 . 0.973(15) ?
N23 C22 . 1.3142(12) ?
N23 C24 . 1.3937(13) ?
N33 C32 . 1.3179(13) ?
N33 C34 . 1.3988(13) ?
N31 C32 . 1.3541(12) ?
N31 C39 . 1.3817(14) ?
N31 H31 . 0.906(13) ?
C1 C12 . 1.4929(14) ?
C1 H1A . 0.97 ?
C1 H1B . 0.97 ?
C14 C19 . 1.3927(16) ?
C14 C15 . 1.3993(16) ?
C15 C16 . 1.372(2) ?
C15 H15 . 0.93 ?
C16 C17 . 1.390(2) ?
C16 H16 . 0.93 ?
C17 C18 . 1.3837(18) ?
C17 H17 . 0.93 ?
C18 C19 . 1.3932(16) ?
C18 H18 . 0.93 ?
C2 C22 . 1.4904(14) ?
C2 H2A . 0.97 ?
C2 H2B . 0.97 ?
C24 C25 . 1.3935(14) ?
C24 C29 . 1.3952(15) ?
C25 C26 . 1.3787(18) ?
C25 H25 . 0.93 ?
C26 C27 . 1.386(2) ?
C26 H26 . 0.93 ?
C27 C28 . 1.3767(19) ?
C27 H27 . 0.93 ?
C28 C29 . 1.3861(15) ?
C28 H28 . 0.93 ?
C3 C32 . 1.4961(14) ?
C3 H3A . 0.97 ?
C3 H3B . 0.97 ?
C34 C35 . 1.3898(15) ?
C34 C39 . 1.3965(14) ?
C35 C36 . 1.3764(16) ?
C35 H35 . 0.93 ?
C36 C37 . 1.3951(18) ?
C36 H36 . 0.93 ?
C37 C38 . 1.3739(18) ?
C37 H37 . 0.93 ?
C38 C39 . 1.3905(15) ?
C38 H38 . 0.93 ?
O1 H12 . 0.924(17) ?
O1 H11 . 0.856(15) ?

loop_
_geom_hbond_atom_site_label_D
_geom_hbond_atom_site_label_H
_geom_hbond_atom_site_label_A
_geom_hbond_site_symmetry_A
_geom_hbond_distance_DH
_geom_hbond_distance_HA
_geom_hbond_distance_DA
_geom_hbond_angle_DHA
_geom_hbond_publ_flag
N11 H11A O1 . 0.913(14) 1.938(14) 2.8380(12) 168.2(12) y
N31 H31 N23 3_665 0.906(13) 1.943(13) 2.8406(12) 170.4(11) y
N21 H21 O1 . 0.973(15) 1.886(15) 2.8579(12) 177.3(13) y
O1 H12 N33 . 0.924(17) 1.903(17) 2.8223(12) 173.4(13) y
O1 H11 N13 2_645 0.856(15) 2.000(16) 2.8410(12) 167.0(13) y

loop_
_cod_related_entry_id
_cod_related_entry_database
_cod_related_entry_code
1 ChemSpider 21133744
